data_4070948
loop_
_publ_author_name
'Li, Baozhu'
'Chan, Kin Shing'

_publ_section_title
;
 Base-Promoted Silicon&#x2212;Hydrogen Bond Activation of Silanes by
 Iridium(III) Porphyrin Complexes
;
_journal_issue 16
_journal_name_full Organometallics
_journal_page_first 4034
_journal_paper_doi 10.1021/om701144a
_journal_volume 27
_journal_year 2008
_chemical_formula_sum 'C54 H51 Ir N4 O3 Si'
_chemical_formula_weight 1024.28
_chemical_name_systematic
; 
 ? 
;
_space_group_IT_number 2
_symmetry_cell_setting triclinic
_symmetry_space_group_name_Hall '-P 1'
_symmetry_space_group_name_H-M 'P -1'
_atom_sites_solution_hydrogens geom
_atom_sites_solution_primary direct
_atom_sites_solution_secondary difmap
_audit_creation_method SHELXL-97
_cell_angle_alpha 83.320(10)
_cell_angle_beta 84.748(9)
_cell_angle_gamma 85.872(10)
_cell_formula_units_Z 2
_cell_length_a 11.743(6)
_cell_length_b 12.886(6)
_cell_length_c 16.755(8)
_cell_measurement_reflns_used 902
_cell_measurement_temperature 293(2)
_cell_measurement_theta_max 26.78
_cell_measurement_theta_min 2.44
_cell_volume 2503(2)
_computing_cell_refinement 'BRUKER SMART CCD DIFFRACTOMETER'
_computing_data_collection 'BRUKER SMART CCD DIFFRACTOMETER'
_computing_data_reduction 'BRUKER SMART CCD DIFFRACTOMETER'
_computing_molecular_graphics 'SIEMENS SHELXTL'
_computing_publication_material 'SIEMENS SHELXTL'
_computing_structure_refinement 'SHELXL-97 (Sheldrick, 1997)'
_computing_structure_solution 'SHELXS-97 (Sheldrick, 1990)'
_diffrn_ambient_temperature 293(2)
_diffrn_measured_fraction_theta_full 0.993
_diffrn_measured_fraction_theta_max 0.993
_diffrn_measurement_device_type 'BRUKER SMART CCD DIFFRACTOMETER'
_diffrn_measurement_method 'OMEGA SCAN'
_diffrn_radiation_monochromator graphite
_diffrn_radiation_source 'fine-focus sealed tube'
_diffrn_radiation_type MoK\a
_diffrn_radiation_wavelength 0.71073
_diffrn_reflns_av_R_equivalents 0.0368
_diffrn_reflns_av_sigmaI/netI 0.0636
_diffrn_reflns_limit_h_max 12
_diffrn_reflns_limit_h_min -13
_diffrn_reflns_limit_k_max 15
_diffrn_reflns_limit_k_min -14
_diffrn_reflns_limit_l_max 14
_diffrn_reflns_limit_l_min -19
_diffrn_reflns_number 13356
_diffrn_reflns_theta_full 25.00
_diffrn_reflns_theta_max 25.00
_diffrn_reflns_theta_min 1.59
_exptl_absorpt_coefficient_mu 2.736
_exptl_absorpt_correction_T_max 1.0000
_exptl_absorpt_correction_T_min 0.480014
_exptl_absorpt_correction_type SADABS
_exptl_crystal_colour red
_exptl_crystal_density_diffrn 1.359
_exptl_crystal_density_meas 0
_exptl_crystal_density_method 'not measured'
_exptl_crystal_description block
_exptl_crystal_F_000 1036
_exptl_crystal_size_max 0.50
_exptl_crystal_size_mid 0.40
_exptl_crystal_size_min 0.30
_refine_diff_density_max 2.459
_refine_diff_density_min -3.348
_refine_diff_density_rms 0.171
_refine_ls_extinction_method none
_refine_ls_goodness_of_fit_ref 1.072
_refine_ls_hydrogen_treatment riding
_refine_ls_matrix_type full
_refine_ls_number_parameters 577
_refine_ls_number_reflns 8740
_refine_ls_number_restraints 16
_refine_ls_restrained_S_all 1.072
_refine_ls_R_factor_all 0.0677
_refine_ls_R_factor_gt 0.0545
_refine_ls_shift/su_max 0.003
_refine_ls_shift/su_mean 0.000
_refine_ls_structure_factor_coef Fsqd
_refine_ls_weighting_details 'calc w=1/[\s^2^(Fo^2^)+(0.1018P)^2^+0.8042P] where P=(Fo^2^+2Fc^2^)/3'
_refine_ls_weighting_scheme calc
_refine_ls_wR_factor_gt 0.1436
_refine_ls_wR_factor_ref 0.1555
_reflns_number_gt 7263
_reflns_number_total 8740
_reflns_threshold_expression >2sigma(I)
_cod_data_source_file om701144a-file003.cif
_cod_data_source_block bzl413
_cod_depositor_comments
;
The following automatic conversions were performed:

'_symmetry_cell_setting' value 'Triclinic' changed to 'triclinic'
according to /home/saulius/struct/CIF-dictionaries/cif_core.dic
dictionary named 'cif_core.dic' version 2.4.1 from 2010-06-29.

Automatic conversion script
Id: cif_fix_values 1715 2011-07-08 13:25:40Z adriana 
;
_cod_original_sg_symbol_H-M P-1
_cod_database_code 4070948

loop_
_symmetry_equiv_pos_as_xyz
'x, y, z'
'-x, -y, -z'

loop_
_atom_site_label
_atom_site_type_symbol
_atom_site_fract_x
_atom_site_fract_y
_atom_site_fract_z
_atom_site_U_iso_or_equiv
_atom_site_adp_type
_atom_site_occupancy
_atom_site_symmetry_multiplicity
_atom_site_calc_flag
_atom_site_refinement_flags
_atom_site_disorder_assembly
_atom_site_disorder_group
Ir1 Ir 0.35413(2) 0.36480(2) 0.236411(14) 0.03830(13) Uani 1 1 d . . .
Si1 Si 0.2179(2) 0.2452(2) 0.25534(17) 0.0657(7) Uani 1 1 d . A .
N1 N 0.4210(5) 0.3042(5) 0.3413(3) 0.0403(13) Uani 1 1 d . . .
N2 N 0.2592(5) 0.4739(5) 0.2953(4) 0.0439(14) Uani 1 1 d . . .
N3 N 0.2993(5) 0.4341(5) 0.1306(4) 0.0464(15) Uani 1 1 d . . .
N4 N 0.4667(5) 0.2700(5) 0.1748(4) 0.0430(14) Uani 1 1 d . . .
C1 C 0.5028(6) 0.2239(6) 0.3504(4) 0.0460(17) Uani 1 1 d . . .
C2 C 0.5201(8) 0.2011(7) 0.4346(5) 0.057(2) Uani 1 1 d . . .
H2A H 0.5716 0.1501 0.4570 0.068 Uiso 1 1 calc R . .
C3 C 0.4487(7) 0.2665(7) 0.4753(5) 0.053(2) Uani 1 1 d . . .
H3A H 0.4412 0.2682 0.5309 0.064 Uiso 1 1 calc R . .
C4 C 0.3864(6) 0.3333(6) 0.4176(4) 0.0402(16) Uani 1 1 d . . .
C5 C 0.3108(7) 0.4181(6) 0.4344(4) 0.0442(17) Uani 1 1 d . . .
C6 C 0.2536(7) 0.4839(6) 0.3780(4) 0.0464(18) Uani 1 1 d . . .
C7 C 0.1767(9) 0.5722(7) 0.3939(5) 0.067(3) Uani 1 1 d . . .
H7A H 0.1559 0.5946 0.4444 0.081 Uiso 1 1 calc R . .
C8 C 0.1401(9) 0.6165(7) 0.3245(5) 0.069(3) Uani 1 1 d . . .
H8A H 0.0914 0.6765 0.3176 0.082 Uiso 1 1 calc R . .
C9 C 0.1893(7) 0.5554(6) 0.2620(5) 0.052(2) Uani 1 1 d . . .
C10 C 0.1719(7) 0.5754(7) 0.1806(5) 0.054(2) Uani 1 1 d . . .
C11 C 0.2216(7) 0.5190(7) 0.1207(5) 0.054(2) Uani 1 1 d . . .
C12 C 0.2038(9) 0.5410(8) 0.0368(5) 0.068(3) Uani 1 1 d . . .
H12A H 0.1542 0.5937 0.0144 0.082 Uiso 1 1 calc R . .
C13 C 0.2708(8) 0.4726(8) -0.0041(5) 0.065(2) Uani 1 1 d . . .
H13A H 0.2769 0.4698 -0.0596 0.078 Uiso 1 1 calc R . .
C14 C 0.3315(7) 0.4042(7) 0.0546(4) 0.0499(19) Uani 1 1 d . . .
C15 C 0.4163(7) 0.3271(7) 0.0372(4) 0.0472(18) Uani 1 1 d . . .
C16 C 0.4810(7) 0.2680(6) 0.0918(4) 0.0484(19) Uani 1 1 d . . .
C17 C 0.5773(8) 0.1980(9) 0.0739(5) 0.077(3) Uani 1 1 d . . .
H17A H 0.6064 0.1840 0.0225 0.092 Uiso 1 1 calc R . .
C18 C 0.6189(9) 0.1559(8) 0.1420(6) 0.076(3) Uani 1 1 d . . .
H18A H 0.6808 0.1070 0.1470 0.091 Uiso 1 1 calc R . .
C19 C 0.5499(7) 0.2005(7) 0.2071(5) 0.052(2) Uani 1 1 d . . .
C20 C 0.5656(7) 0.1768(6) 0.2887(5) 0.0488(18) Uani 1 1 d . . .
C21 C 0.2950(7) 0.4442(6) 0.5197(4) 0.0466(18) Uani 1 1 d . . .
C22 C 0.3508(9) 0.5231(9) 0.5434(5) 0.073(3) Uani 1 1 d . . .
H22A H 0.3988 0.5613 0.5055 0.088 Uiso 1 1 calc R . .
C23 C 0.3387(9) 0.5484(9) 0.6214(6) 0.074(3) Uani 1 1 d . . .
H23A H 0.3802 0.6013 0.6354 0.089 Uiso 1 1 calc R . .
C24 C 0.2669(8) 0.4969(8) 0.6781(5) 0.061(2) Uani 1 1 d . . .
C25 C 0.2111(11) 0.4161(10) 0.6558(6) 0.086(3) Uani 1 1 d . . .
H25A H 0.1646 0.3775 0.6944 0.103 Uiso 1 1 calc R . .
C26 C 0.2224(10) 0.3910(9) 0.5778(5) 0.078(3) Uani 1 1 d . . .
H26A H 0.1809 0.3379 0.5639 0.093 Uiso 1 1 calc R . .
C27 C 0.2533(11) 0.5254(11) 0.7654(6) 0.102(4) Uani 1 1 d . . .
H27A H 0.2978 0.5840 0.7692 0.153 Uiso 1 1 calc R . .
H27B H 0.2796 0.4666 0.8011 0.153 Uiso 1 1 calc R . .
H27C H 0.1741 0.5434 0.7803 0.153 Uiso 1 1 calc R . .
C31 C 0.0941(8) 0.6707(7) 0.1556(5) 0.059(2) Uani 1 1 d . . .
C32 C -0.0180(10) 0.6600(9) 0.1423(7) 0.088(3) Uani 1 1 d . . .
H32A H -0.0467 0.5939 0.1469 0.106 Uiso 1 1 calc R . .
C33 C -0.0892(11) 0.7501(11) 0.1217(9) 0.102(4) Uani 1 1 d . . .
H33A H -0.1647 0.7422 0.1123 0.123 Uiso 1 1 calc R . .
C34 C -0.0513(11) 0.8479(10) 0.1152(7) 0.083(3) Uani 1 1 d . . .
C35 C 0.0596(12) 0.8568(9) 0.1244(9) 0.106(4) Uani 1 1 d . . .
H35A H 0.0901 0.9222 0.1154 0.127 Uiso 1 1 calc R . .
C36 C 0.1303(11) 0.7671(9) 0.1476(8) 0.093(4) Uani 1 1 d . . .
H36A H 0.2054 0.7758 0.1578 0.111 Uiso 1 1 calc R . .
C37 C -0.1281(13) 0.9459(10) 0.0944(10) 0.126(6) Uani 1 1 d . . .
H37A H -0.0851 1.0068 0.0931 0.188 Uiso 1 1 calc R . .
H37B H -0.1918 0.9491 0.1344 0.188 Uiso 1 1 calc R . .
H37C H -0.1557 0.9436 0.0425 0.188 Uiso 1 1 calc R . .
C41 C 0.4428(7) 0.3115(7) -0.0517(4) 0.0498(19) Uani 1 1 d . . .
C42 C 0.4967(9) 0.3831(9) -0.1032(6) 0.073(3) Uani 1 1 d . . .
H42A H 0.5170 0.4442 -0.0851 0.088 Uiso 1 1 calc R . .
C43 C 0.5226(10) 0.3665(10) -0.1833(6) 0.083(3) Uani 1 1 d . . .
H43A H 0.5611 0.4167 -0.2179 0.100 Uiso 1 1 calc R . .
C44 C 0.4933(8) 0.2791(9) -0.2127(6) 0.072(3) Uani 1 1 d . . .
C45 C 0.4361(11) 0.2083(9) -0.1615(6) 0.081(3) Uani 1 1 d . . .
H45A H 0.4124 0.1492 -0.1806 0.097 Uiso 1 1 calc R . .
C46 C 0.4120(10) 0.2222(9) -0.0809(6) 0.075(3) Uani 1 1 d . . .
H46A H 0.3750 0.1713 -0.0462 0.089 Uiso 1 1 calc R . .
C47 C 0.5159(12) 0.2636(11) -0.3030(6) 0.105(4) Uani 1 1 d . . .
H47A H 0.4884 0.1979 -0.3121 0.158 Uiso 1 1 calc R . .
H47B H 0.5966 0.2639 -0.3184 0.158 Uiso 1 1 calc R . .
H47C H 0.4765 0.3195 -0.3347 0.158 Uiso 1 1 calc R . .
C51 C 0.6615(7) 0.0965(6) 0.3106(5) 0.052(2) Uani 1 1 d . . .
C52 C 0.7689(10) 0.1234(9) 0.3140(12) 0.129(7) Uani 1 1 d . . .
H52A H 0.7840 0.1939 0.3053 0.155 Uiso 1 1 calc R . .
C53 C 0.8585(10) 0.0495(10) 0.3299(11) 0.128(6) Uani 1 1 d . . .
H53A H 0.9313 0.0729 0.3314 0.153 Uiso 1 1 calc R . .
C54 C 0.8456(10) -0.0491(9) 0.3427(8) 0.085(3) Uani 1 1 d . . .
C55 C 0.7341(13) -0.0810(10) 0.3425(12) 0.136(7) Uani 1 1 d . . .
H55A H 0.7192 -0.1513 0.3541 0.163 Uiso 1 1 calc R . .
C56 C 0.6453(10) -0.0061(9) 0.3246(11) 0.116(5) Uani 1 1 d . . .
H56A H 0.5722 -0.0284 0.3223 0.140 Uiso 1 1 calc R . .
C57 C 0.9408(11) -0.1258(11) 0.3640(11) 0.132(6) Uani 1 1 d . . .
H57A H 1.0099 -0.0901 0.3634 0.198 Uiso 1 1 calc R . .
H57B H 0.9512 -0.1762 0.3256 0.198 Uiso 1 1 calc R . .
H57C H 0.9229 -0.1610 0.4169 0.198 Uiso 1 1 calc R . .
C61 C 0.0944(18) 0.270(3) 0.1292(15) 0.249(16) Uani 1 1 d D . .
H61A H 0.1386 0.2731 0.0773 0.299 Uiso 1 1 calc R . .
H61B H 0.0803 0.3419 0.1408 0.299 Uiso 1 1 calc R . .
C62 C -0.0216(16) 0.238(2) 0.1119(13) 0.190(11) Uani 1 1 d D . .
H62A H -0.0598 0.2952 0.0806 0.285 Uiso 1 1 calc R . .
H62B H -0.0667 0.2211 0.1618 0.285 Uiso 1 1 calc R . .
H62C H -0.0118 0.1783 0.0823 0.285 Uiso 1 1 calc R . .
C65 C 0.0363(18) 0.331(2) 0.3409(14) 0.244(15) Uani 1 1 d D A .
H65A H -0.0176 0.3224 0.3020 0.293 Uiso 1 1 calc R . .
H65B H 0.0631 0.4011 0.3285 0.293 Uiso 1 1 calc R . .
C66 C -0.0274(19) 0.324(2) 0.4240(12) 0.255(15) Uani 1 1 d D . .
H66A H -0.0919 0.3739 0.4240 0.382 Uiso 1 1 calc R . .
H66B H 0.0230 0.3381 0.4628 0.382 Uiso 1 1 calc R . .
H66C H -0.0536 0.2545 0.4377 0.382 Uiso 1 1 calc R . .
O1 O 0.1625(14) 0.2327(13) 0.1766(8) 0.218(9) Uani 1 1 d . . .
O2 O 0.2767(8) 0.1303(7) 0.2809(8) 0.134(4) Uani 1 1 d . . .
O3 O 0.1262(9) 0.2623(8) 0.3305(8) 0.149(5) Uani 1 1 d . . .
C63 C 0.286(11) -0.018(9) 0.307(3) 0.43(7) Uani 0.50 1 d PDU A 1
C63' C 0.225(4) 0.041(3) 0.321(2) 0.147(14) Uani 0.50 1 d PDU A 2
C64 C 0.279(4) -0.006(3) 0.3976(19) 0.300(19) Uani 1 1 d D . .

loop_
_atom_site_aniso_label
_atom_site_aniso_U_11
_atom_site_aniso_U_22
_atom_site_aniso_U_33
_atom_site_aniso_U_23
_atom_site_aniso_U_13
_atom_site_aniso_U_12
Ir1 0.04295(18) 0.0457(2) 0.02554(17) -0.01064(12) -0.00120(11) 0.01070(12)
Si1 0.0564(14) 0.0714(17) 0.0708(17) -0.0112(14) -0.0045(12) -0.0092(12)
N1 0.044(3) 0.044(3) 0.032(3) -0.008(3) -0.006(2) 0.009(3)
N2 0.047(3) 0.046(3) 0.037(3) -0.007(3) -0.002(3) 0.014(3)
N3 0.053(4) 0.057(4) 0.027(3) -0.008(3) 0.002(3) 0.014(3)
N4 0.046(3) 0.048(4) 0.035(3) -0.012(3) -0.006(3) 0.012(3)
C1 0.049(4) 0.053(4) 0.036(4) -0.010(3) -0.008(3) 0.011(3)
C2 0.070(5) 0.057(5) 0.044(4) -0.009(4) -0.017(4) 0.022(4)
C3 0.068(5) 0.060(5) 0.029(4) -0.004(4) -0.004(4) 0.005(4)
C4 0.045(4) 0.044(4) 0.032(4) -0.007(3) -0.004(3) 0.001(3)
C5 0.056(4) 0.054(4) 0.023(3) -0.010(3) 0.001(3) 0.002(4)
C6 0.059(5) 0.048(4) 0.030(4) -0.015(3) 0.006(3) 0.016(4)
C7 0.094(7) 0.071(6) 0.032(4) -0.020(4) 0.002(4) 0.039(5)
C8 0.089(7) 0.069(6) 0.042(5) -0.014(4) 0.004(4) 0.039(5)
C9 0.061(5) 0.054(5) 0.036(4) -0.009(4) 0.005(3) 0.020(4)
C10 0.063(5) 0.058(5) 0.037(4) -0.005(4) 0.000(4) 0.020(4)
C11 0.066(5) 0.063(5) 0.029(4) -0.003(4) -0.002(3) 0.020(4)
C12 0.083(6) 0.080(6) 0.038(4) -0.009(4) -0.011(4) 0.032(5)
C13 0.080(6) 0.090(7) 0.023(4) -0.010(4) -0.009(4) 0.025(5)
C14 0.054(4) 0.064(5) 0.031(4) -0.013(4) -0.002(3) 0.010(4)
C15 0.052(4) 0.063(5) 0.028(4) -0.018(3) 0.005(3) -0.002(4)
C16 0.055(4) 0.060(5) 0.033(4) -0.025(4) -0.003(3) 0.016(4)
C17 0.078(6) 0.108(8) 0.043(5) -0.034(5) -0.006(4) 0.041(6)
C18 0.075(6) 0.096(7) 0.055(5) -0.030(5) -0.008(5) 0.048(6)
C19 0.056(5) 0.059(5) 0.043(4) -0.022(4) -0.007(4) 0.018(4)
C20 0.057(4) 0.044(4) 0.046(4) -0.013(3) -0.009(4) 0.014(3)
C21 0.058(4) 0.055(5) 0.026(4) -0.012(3) 0.001(3) 0.008(4)
C22 0.083(7) 0.093(7) 0.045(5) -0.024(5) 0.018(4) -0.024(6)
C23 0.086(7) 0.089(7) 0.054(6) -0.031(5) 0.006(5) -0.022(6)
C24 0.074(6) 0.080(6) 0.032(4) -0.021(4) -0.003(4) 0.006(5)
C25 0.115(9) 0.108(9) 0.035(5) -0.017(5) 0.019(5) -0.026(7)
C26 0.103(8) 0.096(8) 0.040(5) -0.025(5) 0.011(5) -0.039(6)
C27 0.125(10) 0.145(11) 0.039(5) -0.042(6) 0.007(6) -0.002(8)
C31 0.067(6) 0.063(6) 0.040(4) 0.003(4) -0.001(4) 0.025(4)
C32 0.080(7) 0.080(7) 0.096(9) 0.004(6) -0.004(6) 0.026(6)
C33 0.082(8) 0.097(9) 0.116(11) 0.016(8) -0.010(7) 0.040(7)
C34 0.090(8) 0.086(8) 0.066(7) 0.001(6) -0.002(6) 0.039(6)
C35 0.116(10) 0.053(6) 0.145(13) 0.016(7) -0.032(9) 0.013(6)
C36 0.082(7) 0.079(8) 0.115(10) 0.000(7) -0.025(7) 0.016(6)
C37 0.126(12) 0.096(10) 0.141(13) 0.000(9) -0.017(10) 0.064(9)
C41 0.051(4) 0.068(5) 0.031(4) -0.019(4) -0.003(3) 0.013(4)
C42 0.088(7) 0.091(7) 0.045(5) -0.028(5) 0.018(5) -0.025(6)
C43 0.099(8) 0.109(9) 0.046(5) -0.032(6) 0.015(5) -0.020(7)
C44 0.068(6) 0.106(8) 0.043(5) -0.032(5) 0.000(4) 0.011(5)
C45 0.120(9) 0.081(7) 0.045(5) -0.026(5) 0.006(6) -0.017(7)
C46 0.100(8) 0.083(7) 0.043(5) -0.021(5) 0.007(5) -0.017(6)
C47 0.130(10) 0.154(12) 0.033(5) -0.031(6) 0.009(6) 0.003(9)
C51 0.055(5) 0.050(5) 0.053(5) -0.017(4) -0.012(4) 0.021(4)
C52 0.066(7) 0.067(7) 0.25(2) 0.025(10) -0.055(10) 0.002(6)
C53 0.051(6) 0.089(9) 0.234(19) 0.029(10) -0.029(9) 0.007(6)
C54 0.073(7) 0.066(7) 0.110(9) 0.009(6) -0.020(6) 0.021(5)
C55 0.101(10) 0.063(8) 0.23(2) 0.014(10) -0.021(11) 0.024(7)
C56 0.065(7) 0.070(8) 0.215(17) -0.004(9) -0.040(9) 0.007(6)
C57 0.084(9) 0.115(11) 0.185(17) 0.000(11) -0.001(10) 0.035(8)
C61 0.22(3) 0.42(5) 0.14(2) -0.13(3) -0.034(19) -0.04(3)
C62 0.158(18) 0.29(3) 0.134(17) 0.000(18) -0.070(15) -0.062(19)
C65 0.136(17) 0.31(3) 0.30(3) -0.16(3) 0.11(2) -0.07(2)
C66 0.16(2) 0.42(5) 0.20(2) -0.14(3) 0.015(18) 0.05(2)
O1 0.255(16) 0.285(17) 0.142(10) 0.040(11) -0.122(11) -0.179(14)
O2 0.097(6) 0.068(5) 0.229(13) 0.014(6) -0.002(7) -0.016(5)
O3 0.103(7) 0.126(8) 0.203(12) -0.025(8) 0.080(8) -0.014(6)
C63 0.43(7) 0.43(7) 0.44(7) -0.048(13) -0.038(12) -0.028(11)
C63' 0.144(16) 0.143(16) 0.153(16) -0.006(10) -0.018(10) -0.004(10)
C64 0.36(5) 0.35(5) 0.18(3) 0.03(3) -0.03(3) -0.01(4)

loop_
_atom_type_symbol
_atom_type_description
_atom_type_scat_dispersion_real
_atom_type_scat_dispersion_imag
_atom_type_scat_source
C C 0.0033 0.0016 'International Tables Vol C Tables 4.2.6.8 and 6.1.1.4'
H H 0.0000 0.0000 'International Tables Vol C Tables 4.2.6.8 and 6.1.1.4'
N N 0.0061 0.0033 'International Tables Vol C Tables 4.2.6.8 and 6.1.1.4'
O O 0.0106 0.0060 'International Tables Vol C Tables 4.2.6.8 and 6.1.1.4'
Si Si 0.0817 0.0704 'International Tables Vol C Tables 4.2.6.8 and 6.1.1.4'
Ir Ir -1.4442 7.9887 'International Tables Vol C Tables 4.2.6.8 and 6.1.1.4'

loop_
_geom_angle_atom_site_label_1
_geom_angle_atom_site_label_2
_geom_angle_atom_site_label_3
_geom_angle
N2 Ir1 N3 89.7(2)
N2 Ir1 N4 172.0(2)
N3 Ir1 N4 89.7(2)
N2 Ir1 N1 90.1(2)
N3 Ir1 N1 174.8(2)
N4 Ir1 N1 89.7(2)
N2 Ir1 Si1 95.1(2)
N3 Ir1 Si1 94.3(2)
N4 Ir1 Si1 92.9(2)
N1 Ir1 Si1 90.88(19)
O1 Si1 O3 113.6(8)
O1 Si1 O2 103.9(8)
O3 Si1 O2 102.7(6)
O1 Si1 Ir1 112.7(5)
O3 Si1 Ir1 113.3(4)
O2 Si1 Ir1 109.6(3)
C1 N1 C4 107.4(6)
C1 N1 Ir1 126.6(5)
C4 N1 Ir1 125.9(5)
C9 N2 C6 106.1(6)
C9 N2 Ir1 127.1(5)
C6 N2 Ir1 126.9(5)
C11 N3 C14 106.9(6)
C11 N3 Ir1 126.5(5)
C14 N3 Ir1 126.5(5)
C19 N4 C16 106.7(6)
C19 N4 Ir1 126.3(5)
C16 N4 Ir1 126.8(5)
N1 C1 C20 126.0(7)
N1 C1 C2 108.7(6)
C20 C1 C2 125.1(7)
C3 C2 C1 108.0(7)
C2 C3 C4 107.7(7)
N1 C4 C5 125.7(7)
N1 C4 C3 108.2(6)
C5 C4 C3 125.8(7)
C6 C5 C4 125.4(7)
C6 C5 C21 116.9(7)
C4 C5 C21 117.6(7)
C5 C6 N2 125.4(6)
C5 C6 C7 126.2(7)
N2 C6 C7 108.4(7)
C8 C7 C6 108.5(7)
C7 C8 C9 107.9(7)
N2 C9 C10 124.9(7)
N2 C9 C8 109.2(7)
C10 C9 C8 125.9(8)
C11 C10 C9 125.8(7)
C11 C10 C31 117.2(7)
C9 C10 C31 116.9(7)
C10 C11 N3 125.9(7)
C10 C11 C12 125.3(8)
N3 C11 C12 108.7(7)
C13 C12 C11 108.5(8)
C12 C13 C14 106.8(7)
N3 C14 C15 125.2(7)
N3 C14 C13 109.0(7)
C15 C14 C13 125.6(7)
C16 C15 C14 126.0(7)
C16 C15 C41 117.6(7)
C14 C15 C41 116.3(7)
C15 C16 N4 125.3(7)
C15 C16 C17 126.6(7)
N4 C16 C17 108.1(7)
C18 C17 C16 109.4(8)
C17 C18 C19 107.0(8)
N4 C19 C20 125.9(7)
N4 C19 C18 108.8(7)
C20 C19 C18 125.2(8)
C1 C20 C19 124.9(7)
C1 C20 C51 118.1(7)
C19 C20 C51 117.0(7)
C22 C21 C26 116.8(7)
C22 C21 C5 121.1(7)
C26 C21 C5 122.1(7)
C21 C22 C23 122.4(9)
C24 C23 C22 120.7(9)
C23 C24 C25 117.8(8)
C23 C24 C27 120.6(9)
C25 C24 C27 121.5(9)
C24 C25 C26 121.7(10)
C25 C26 C21 120.5(9)
C36 C31 C32 117.6(9)
C36 C31 C10 121.8(9)
C32 C31 C10 120.7(9)
C31 C32 C33 119.4(12)
C34 C33 C32 122.3(13)
C35 C34 C33 117.7(10)
C35 C34 C37 119.6(13)
C33 C34 C37 122.7(12)
C34 C35 C36 120.2(12)
C31 C36 C35 122.8(11)
C42 C41 C46 118.3(8)
C42 C41 C15 121.2(8)
C46 C41 C15 120.5(8)
C41 C42 C43 120.4(10)
C44 C43 C42 121.8(11)
C45 C44 C43 117.8(9)
C45 C44 C47 120.2(10)
C43 C44 C47 121.8(11)
C44 C45 C46 121.1(10)
C45 C46 C41 120.4(10)
C52 C51 C56 115.9(9)
C52 C51 C20 121.9(8)
C56 C51 C20 122.1(8)
C51 C52 C53 122.2(11)
C54 C53 C52 123.2(11)
C53 C54 C55 116.7(10)
C53 C54 C57 122.3(12)
C55 C54 C57 120.8(11)
C56 C55 C54 119.4(12)
C51 C56 C55 122.5(11)
O1 C61 C62 133(3)
O3 C65 C66 116(2)
C61 O1 Si1 146(2)
C63' O2 Si1 128.7(19)
C63' O2 C63 32(4)
Si1 O2 C63 157(4)
C65 O3 Si1 132.7(14)
C64 C63 O2 91(5)
O2 C63' C64 115(3)
C63' C64 C63 39(5)

loop_
_geom_bond_atom_site_label_1
_geom_bond_atom_site_label_2
_geom_bond_distance
Ir1 N2 2.022(6)
Ir1 N3 2.029(6)
Ir1 N4 2.029(6)
Ir1 N1 2.040(6)
Ir1 Si1 2.277(3)
Si1 O1 1.552(11)
Si1 O3 1.604(10)
Si1 O2 1.616(9)
N1 C1 1.365(9)
N1 C4 1.392(9)
N2 C9 1.384(10)
N2 C6 1.401(9)
N3 C11 1.377(10)
N3 C14 1.384(9)
N4 C19 1.382(10)
N4 C16 1.389(9)
C1 C20 1.387(11)
C1 C2 1.437(11)
C2 C3 1.344(12)
C3 C4 1.434(11)
C4 C5 1.395(11)
C5 C6 1.382(11)
C5 C21 1.498(9)
C6 C7 1.436(11)
C7 C8 1.328(13)
C8 C9 1.438(11)
C9 C10 1.389(11)
C10 C11 1.371(11)
C10 C31 1.518(11)
C11 C12 1.433(11)
C12 C13 1.344(13)
C13 C14 1.446(11)
C14 C15 1.391(11)
C15 C16 1.370(11)
C15 C41 1.527(9)
C16 C17 1.428(11)
C17 C18 1.324(13)
C18 C19 1.447(11)
C19 C20 1.391(11)
C20 C51 1.515(10)
C21 C22 1.364(12)
C21 C26 1.386(12)
C22 C23 1.376(13)
C23 C24 1.357(14)
C24 C25 1.372(15)
C24 C27 1.541(11)
C25 C26 1.376(13)
C31 C36 1.330(15)
C31 C32 1.374(15)
C32 C33 1.409(15)
C33 C34 1.356(18)
C34 C35 1.339(17)
C34 C37 1.523(15)
C35 C36 1.412(15)
C41 C42 1.340(13)
C41 C46 1.385(12)
C42 C43 1.386(13)
C43 C44 1.358(15)
C44 C45 1.350(15)
C44 C47 1.546(12)
C45 C46 1.382(13)
C51 C52 1.340(14)
C51 C56 1.340(14)
C52 C53 1.390(15)
C53 C54 1.282(16)
C54 C55 1.401(18)
C54 C57 1.478(15)
C55 C56 1.397(16)
C61 O1 1.21(3)
C61 C62 1.512(10)
C65 O3 1.34(2)
C65 C66 1.514(10)
O2 C63' 1.40(4)
O2 C63 1.90(12)
C63 C64 1.545(10)
C63' C64 1.534(10)
